data_7225842
loop_
_publ_author_name
'Fernandes, M. A.'
'Levendis, D. C.'

_publ_section_title
;
 Photodimerisation of the \a&#x2032;-polymorph of
 ortho-ethoxy-trans-cinnamic acid occurs via a two-stage mechanism at 343
 K yielding 100% \a-truxillic acid
;
_journal_issue 38
_journal_name_full CrystEngComm
_journal_page_first 7363
_journal_paper_doi 10.1039/C6CE00809G
_journal_volume 18
_journal_year 2016
_chemical_formula_moiety 'C22 H24 O6, C11 H12 O3'
_chemical_formula_sum 'C33 H36 O9'
_chemical_formula_weight 576.62
_chemical_name_common
;
ortho-ethoxy-trans-cinnamic acid and 2,2'-diethoxy alpha-truxillic acid 
;
_chemical_name_systematic
'(E)-3-(2-Ethoxyphenyl)propenoic acid and trans-2,4-bis(2-ethoxyphenyl)-trans-1,3-cyclobutane-dicarboxylic acid'
_space_group_crystal_system triclinic
_space_group_IT_number 2
_space_group_name_Hall '-P 1'
_space_group_name_H-M_alt 'P -1'
_symmetry_space_group_name_Hall '-P 1'
_symmetry_space_group_name_H-M 'P -1'
_atom_sites_solution_hydrogens geom
_audit_creation_method SHELXL-2014/7
_audit_update_record
;
2016-04-08 deposited with the CCDC.
2016-07-06 downloaded from the CCDC.
;
_cell_angle_alpha 105.141(14)
_cell_angle_beta 92.907(18)
_cell_angle_gamma 104.043(16)
_cell_formula_units_Z 2
_cell_length_a 8.435(6)
_cell_length_b 11.431(8)
_cell_length_c 17.048(12)
_cell_measurement_reflns_used 241
_cell_measurement_temperature 293(2)
_cell_measurement_theta_max 17.80
_cell_measurement_theta_min 2.49
_cell_volume 1527.8(19)
_computing_cell_refinement 'Bruker SMART'
_computing_data_collection 'Bruker SMART'
_computing_data_reduction 'Bruker SHELXTL'
_computing_molecular_graphics 'Bruker SHELXTL'
_computing_publication_material 'Bruker SHELXTL'
_computing_structure_refinement 'SHELXL-2014/7 (Sheldrick, 2014)'
_computing_structure_solution 'Bruker SHELXTL'
_diffrn_ambient_temperature 293(2)
_diffrn_measured_fraction_theta_full 0.996
_diffrn_measured_fraction_theta_max 0.996
_diffrn_measurement_device_type 'CCD area detector'
_diffrn_measurement_method 'phi and omega scans'
_diffrn_radiation_type MoK\a
_diffrn_radiation_wavelength 0.71073
_diffrn_reflns_av_R_equivalents 0.2045
_diffrn_reflns_av_unetI/netI 0.4045
_diffrn_reflns_Laue_measured_fraction_full 0.996
_diffrn_reflns_Laue_measured_fraction_max 0.996
_diffrn_reflns_limit_h_max 8
_diffrn_reflns_limit_h_min -4
_diffrn_reflns_limit_k_max 10
_diffrn_reflns_limit_k_min -11
_diffrn_reflns_limit_l_max 16
_diffrn_reflns_limit_l_min -16
_diffrn_reflns_number 5034
_diffrn_reflns_point_group_measured_fraction_full 0.996
_diffrn_reflns_point_group_measured_fraction_max 0.996
_diffrn_reflns_theta_full 19.999
_diffrn_reflns_theta_max 19.999
_diffrn_reflns_theta_min 1.247
_exptl_absorpt_coefficient_mu 0.091
_exptl_absorpt_correction_type none
_exptl_crystal_colour 'opaque white'
_exptl_crystal_density_diffrn 1.253
_exptl_crystal_description needle
_exptl_crystal_F_000 612
_exptl_crystal_recrystallization_method 'Crystallised from ethyl acetate followed by photoreaction at 343 K.'
_exptl_crystal_size_max 0.640
_exptl_crystal_size_mid 0.200
_exptl_crystal_size_min 0.170
_refine_diff_density_max 0.416
_refine_diff_density_min -0.418
_refine_diff_density_rms 0.126
_refine_ls_extinction_coef 0.068(11)
_refine_ls_extinction_expression Fc^*^=kFc[1+0.001xFc^2^\l^3^/sin(2\q)]^-1/4^
_refine_ls_extinction_method 'SHELXL-2014/7 (Sheldrick 2014'
_refine_ls_goodness_of_fit_ref 0.912
_refine_ls_hydrogen_treatment constr
_refine_ls_matrix_type full
_refine_ls_number_parameters 165
_refine_ls_number_reflns 2827
_refine_ls_number_restraints 153
_refine_ls_restrained_S_all 0.907
_refine_ls_R_factor_all 0.3670
_refine_ls_R_factor_gt 0.1381
_refine_ls_shift/su_max 0.000
_refine_ls_shift/su_mean 0.000
_refine_ls_structure_factor_coef Fsqd
_refine_ls_weighting_details 'w=1/[\s^2^(Fo^2^)+(0.1804P)^2^] where P=(Fo^2^+2Fc^2^)/3'
_refine_ls_weighting_scheme calc
_refine_ls_wR_factor_gt 0.3010
_refine_ls_wR_factor_ref 0.4215
_reflns_Friedel_coverage 0.000
_reflns_number_gt 691
_reflns_number_total 2827
_reflns_threshold_expression 'I > 2\s(I)'
_cod_data_source_file c6ce00809g2.cif
_cod_data_source_block 120h_343K
_cod_depositor_comments 'Adding full bibliography for 7225842--7225850.cif.'
_cod_database_code 7225842
_shelx_shelxl_version_number 2014/7
_shelx_space_group_comment
;
The symmetry employed for this shelxl refinement is uniquely defined
by the following loop, which should always be used as a source of
symmetry information in preference to the above space-group names.
They are only intended as comments.
;
_shelx_estimated_absorpt_t_min 0.944
_shelx_estimated_absorpt_t_max 0.985

loop_
_space_group_symop_operation_xyz
'x, y, z'
'-x, -y, -z'

loop_
_atom_site_label
_atom_site_type_symbol
_atom_site_fract_x
_atom_site_fract_y
_atom_site_fract_z
_atom_site_U_iso_or_equiv
_atom_site_adp_type
_atom_site_occupancy
_atom_site_site_symmetry_order
_atom_site_calc_flag
_atom_site_refinement_flags_posn
_atom_site_refinement_flags_adp
_atom_site_refinement_flags_occupancy
_atom_site_disorder_assembly
_atom_site_disorder_group
C1C C 0.1848(6) 0.6211(4) 0.3950(3) 0.061(4) Uani 1 1 d G U . . .
C2C C 0.1847(7) 0.6061(4) 0.3105(3) 0.067(4) Uani 1 1 d G U . . .
C3C C 0.0351(8) 0.5747(6) 0.2603(4) 0.077(5) Uani 1 1 d G U . . .
H3C H 0.0346 0.5621 0.2041 0.092 Uiso 1 1 calc R U . . .
C4C C -0.1118(7) 0.5624(7) 0.2940(5) 0.093(6) Uani 1 1 d G U . . .
H4C H -0.2103 0.5409 0.2599 0.112 Uiso 1 1 calc R U . . .
C5C C -0.1149(6) 0.5815(8) 0.3769(5) 0.094(6) Uani 1 1 d G U . . .
H5C H -0.2138 0.5753 0.3993 0.113 Uiso 1 1 calc R U . . .
C6C C 0.0329(6) 0.6101(6) 0.4262(4) 0.079(5) Uani 1 1 d G U . . .
H6C H 0.0314 0.6226 0.4823 0.094 Uiso 1 1 calc R U . . .
C11C C 0.3396(6) 0.6439(4) 0.4463(3) 0.064(5) Uani 1 1 d G U . . .
H11C H 0.4348 0.6498 0.4207 0.076 Uiso 1 1 calc R U . . .
C12C C 0.3564(7) 0.6569(5) 0.5260(3) 0.080(5) Uani 1 1 d G U . . .
H12C H 0.2643 0.6559 0.5539 0.097 Uiso 1 1 calc R U . . .
C13C C 0.5157(8) 0.6728(6) 0.5716(3) 0.080(6) Uani 1 1 d G U . . .
C21C C 0.3454(10) 0.6287(9) 0.2005(3) 0.095(6) Uani 1 1 d G U . . .
H21A H 0.2822 0.6833 0.1878 0.114 Uiso 1 1 calc R U . . .
H21B H 0.3006 0.5450 0.1635 0.114 Uiso 1 1 calc R U . . .
C22C C 0.5256(11) 0.6780(11) 0.1908(4) 0.131(8) Uani 1 1 d G U . . .
H22A H 0.5599 0.7674 0.2149 0.197 Uiso 1 1 calc R U . . .
H22B H 0.5392 0.6590 0.1337 0.197 Uiso 1 1 calc R U . . .
H22C H 0.5914 0.6388 0.2177 0.197 Uiso 1 1 calc R U . . .
O11C O 0.5056(10) 0.6746(7) 0.6481(3) 0.119(5) Uani 1 1 d G U . . .
H1C H 0.5974 0.6836 0.6710 0.179 Uiso 1 1 calc R U . . .
O12C O 0.6475(7) 0.6813(7) 0.5410(4) 0.087(4) Uani 1 1 d G U . . .
O21C O 0.3371(8) 0.6257(6) 0.2832(3) 0.086(4) Uani 1 1 d G U . . .
C1D C 0.9924(11) 0.0091(7) 0.2470(4) 0.034(10) Uiso 0.501(7) 1 d G . P A 1
C2D C 0.9504(13) -0.0364(8) 0.3132(5) 0.038(10) Uiso 0.501(7) 1 d G . P A 1
C3D C 1.0613(15) -0.0829(10) 0.3512(6) 0.066(11) Uiso 0.501(7) 1 d G . P A 1
H3D H 1.0338 -0.1135 0.3955 0.079 Uiso 0.501(7) 1 calc R U P A 1
C4D C 1.2141(15) -0.0838(11) 0.3229(7) 0.075(12) Uiso 0.501(7) 1 d G . P A 1
H4D H 1.2877 -0.1150 0.3485 0.090 Uiso 0.501(7) 1 calc R U P A 1
C5D C 1.2560(13) -0.0383(11) 0.2567(7) 0.094(15) Uiso 0.501(7) 1 d G . P A 1
H5D H 1.3575 -0.0388 0.2378 0.112 Uiso 0.501(7) 1 calc R U P A 1
C6D C 1.1452(11) 0.0082(9) 0.2187(5) 0.072(11) Uiso 0.501(7) 1 d G . P A 1
H6D H 1.1727 0.0388 0.1743 0.086 Uiso 0.501(7) 1 calc R U P A 1
C11D C 0.8762(9) 0.0698(6) 0.2109(4) 0.069(11) Uiso 0.501(7) 1 d G . P A 1
H11D H 0.7622 0.0253 0.2129 0.082 Uiso 0.501(7) 1 calc R U P A 1
C12D C 0.8921(9) 0.0914(6) 0.1256(4) 0.046(9) Uiso 0.501(7) 1 d DG . P A 1
H12D H 0.9941 0.0763 0.1053 0.055 Uiso 0.501(7) 1 calc R U P A 1
C13D C 0.7474(10) 0.0280(6) 0.0613(4) 0.047(7) Uiso 0.501(7) 1 d DG . P A 1
C21D C 0.7706(16) -0.0676(11) 0.4110(6) 0.140(14) Uiso 0.501(7) 1 d DG . P A 1
H21C H 0.8538 -0.0156 0.4561 0.168 Uiso 0.501(7) 1 calc R U P A 1
H21D H 0.7697 -0.1550 0.4031 0.168 Uiso 0.501(7) 1 calc R U P A 1
C22D C 0.6032(16) -0.0480(13) 0.4271(7) 0.140(14) Uiso 0.501(7) 1 d DG . P A 1
H22D H 0.6058 -0.0063 0.4841 0.210 Uiso 0.501(7) 1 calc R U P A 1
H22E H 0.5226 -0.1279 0.4128 0.210 Uiso 0.501(7) 1 calc R U P A 1
H22F H 0.5748 0.0028 0.3947 0.210 Uiso 0.501(7) 1 calc R U P A 1
O11D O 0.7808(13) 0.0296(7) -0.0128(4) 0.063(7) Uiso 0.501(7) 1 d DG . P A 1
H1D H 0.6974 -0.0058 -0.0454 0.094 Uiso 0.501(7) 1 calc R U P A 1
O12D O 0.6088(10) -0.0113(7) 0.0795(5) 0.067(8) Uiso 0.501(7) 1 d DG . P A 1
O21D O 0.8013(13) -0.0308(9) 0.3369(5) 0.080(8) Uiso 0.501(7) 1 d DG . P A 1
C1E C 0.7787(10) 0.2897(6) 0.1324(4) 0.056(11) Uiso 0.501(7) 1 d G . P A 1
C2E C 0.8089(12) 0.3333(7) 0.0619(5) 0.062(11) Uiso 0.501(7) 1 d G . P A 1
C3E C 0.6903(13) 0.3716(8) 0.0257(5) 0.037(8) Uiso 0.501(7) 1 d G . P A 1
H3E H 0.7095 0.3992 -0.0205 0.044 Uiso 0.501(7) 1 calc R U P A 1
C4E C 0.5407(13) 0.3700(10) 0.0574(6) 0.057(10) Uiso 0.501(7) 1 d G . P A 1
H4E H 0.4608 0.3964 0.0322 0.069 Uiso 0.501(7) 1 calc R U P A 1
C5E C 0.5112(12) 0.3291(10) 0.1262(6) 0.058(10) Uiso 0.501(7) 1 d G . P A 1
H5E H 0.4116 0.3281 0.1474 0.069 Uiso 0.501(7) 1 calc R U P A 1
C6E C 0.6295(11) 0.2900(8) 0.1632(5) 0.073(11) Uiso 0.501(7) 1 d G . P A 1
H6E H 0.6091 0.2632 0.2096 0.087 Uiso 0.501(7) 1 calc R U P A 1
C11E C 0.9113(9) 0.2403(6) 0.1653(4) 0.043(9) Uiso 0.501(7) 1 d G . P A 1
H11E H 1.0213 0.2905 0.1618 0.052 Uiso 0.501(7) 1 calc R U P A 1
C12E C 0.9008(10) 0.2164(6) 0.2485(4) 0.038(11) Uiso 0.501(7) 1 d DG . P A 1
H12E H 0.8071 0.2378 0.2750 0.045 Uiso 0.501(7) 1 calc R U P A 1
C13E C 1.0642(11) 0.2744(7) 0.3024(4) 0.058(5) Uiso 0.501(7) 1 d DG . P A 1
C21E C 0.9692(14) 0.3156(10) -0.0493(5) 0.14(3) Uiso 0.501(7) 1 d G . P A 1
H21E H 0.9702 0.3940 -0.0615 0.169 Uiso 0.501(7) 1 calc R U P A 1
H21F H 0.8741 0.2513 -0.0813 0.169 Uiso 0.501(7) 1 calc R U P A 1
C22E C 1.1268(15) 0.2781(12) -0.0711(6) 0.113(16) Uiso 0.501(7) 1 d G . P A 1
H22G H 1.2135 0.3520 -0.0675 0.169 Uiso 0.501(7) 1 calc R U P A 1
H22H H 1.1082 0.2232 -0.1259 0.169 Uiso 0.501(7) 1 calc R U P A 1
H22I H 1.1577 0.2354 -0.0336 0.169 Uiso 0.501(7) 1 calc R U P A 1
O11E O 1.0571(14) 0.2729(8) 0.3790(4) 0.086(17) Uiso 0.501(7) 1 d DG . P A 1
H1E H 1.1484 0.3069 0.4052 0.129 Uiso 0.501(7) 1 calc R U P A 1
O12E O 1.1932(10) 0.3135(8) 0.2747(5) 0.066(4) Uiso 0.501(7) 1 d DG . P A 1
O21E O 0.9598(12) 0.3296(8) 0.0351(5) 0.052(6) Uiso 0.501(7) 1 d G . P A 1
C1F C 0.7939(11) 0.0371(8) 0.2994(4) 0.042(9) Uiso 0.499(7) 1 d G . P A 2
C2F C 0.9198(12) -0.0226(8) 0.3013(5) 0.084(16) Uiso 0.499(7) 1 d G . P A 2
C3F C 0.9258(14) -0.0927(9) 0.3563(6) 0.076(12) Uiso 0.499(7) 1 d G . P A 2
H3F H 1.0093 -0.1326 0.3577 0.091 Uiso 0.499(7) 1 calc R U P A 2
C4F C 0.8058(16) -0.1030(11) 0.4095(6) 0.118(17) Uiso 0.499(7) 1 d G . P A 2
H4F H 0.8096 -0.1499 0.4463 0.141 Uiso 0.499(7) 1 calc R U P A 2
C5F C 0.6798(15) -0.0432(12) 0.4077(6) 0.089(10) Uiso 0.499(7) 1 d G . P A 2
H5F H 0.6002 -0.0504 0.4432 0.107 Uiso 0.499(7) 1 calc R U P A 2
C6F C 0.6739(13) 0.0268(10) 0.3526(5) 0.089(10) Uiso 0.499(7) 1 d G . P A 2
H6F H 0.5903 0.0667 0.3512 0.107 Uiso 0.499(7) 1 calc R U P A 2
C11F C 0.7807(9) 0.1101(6) 0.2370(4) 0.052(10) Uiso 0.499(7) 1 d DG . P A 2
H11F H 0.6828 0.1418 0.2431 0.063 Uiso 0.499(7) 1 calc R U P A 2
C12F C 0.7806(9) 0.0404(6) 0.1444(4) 0.050(9) Uiso 0.499(7) 1 d DG . P A 2
H12F H 0.8095 -0.0388 0.1407 0.060 Uiso 0.499(7) 1 calc R U P A 2
C13F C 0.6269(9) 0.0140(7) 0.0868(5) 0.047(7) Uiso 0.499(7) 1 d DG . P A 2
C21F C 1.1817(12) -0.0499(10) 0.2566(7) 0.088(15) Uiso 0.499(7) 1 d G . P A 2
H21G H 1.1512 -0.1395 0.2506 0.106 Uiso 0.499(7) 1 calc R U P A 2
H21H H 1.2430 -0.0069 0.3103 0.106 Uiso 0.499(7) 1 calc R U P A 2
C22F C 1.2850(12) -0.0219(12) 0.1912(7) 0.095(14) Uiso 0.499(7) 1 d G . P A 2
H22J H 1.2780 -0.0986 0.1496 0.142 Uiso 0.499(7) 1 calc R U P A 2
H22K H 1.3975 0.0162 0.2148 0.142 Uiso 0.499(7) 1 calc R U P A 2
H22L H 1.2455 0.0347 0.1674 0.142 Uiso 0.499(7) 1 calc R U P A 2
O11F O 0.6521(11) -0.0016(7) 0.0099(4) 0.077(8) Uiso 0.499(7) 1 d DG . P A 2
H1F H 0.5643 -0.0160 -0.0184 0.115 Uiso 0.499(7) 1 calc R U P A 2
O12F O 0.4908(9) 0.0118(9) 0.1112(6) 0.057(7) Uiso 0.499(7) 1 d DG . P A 2
O21F O 1.0358(11) -0.0068(8) 0.2479(5) 0.062(8) Uiso 0.499(7) 1 d G . P A 2
C1G C 0.9544(10) 0.2135(7) 0.0761(4) 0.077(12) Uiso 0.499(7) 1 d G . P A 2
C2G C 0.8381(11) 0.2829(7) 0.0623(5) 0.080(13) Uiso 0.499(7) 1 d G . P A 2
C3G C 0.8594(14) 0.3423(9) 0.0019(5) 0.089(13) Uiso 0.499(7) 1 d G . P A 2
H3G H 0.7893 0.3907 -0.0061 0.106 Uiso 0.499(7) 1 calc R U P A 2
C4G C 0.9862(15) 0.3311(11) -0.0482(6) 0.027(14) Uiso 0.499(7) 1 d G . P A 2
H4G H 0.9899 0.3644 -0.0926 0.032 Uiso 0.499(7) 1 calc R U P A 2
C5G C 1.1047(14) 0.2724(12) -0.0336(6) 0.074(12) Uiso 0.499(7) 1 d G . P A 2
H5G H 1.1946 0.2735 -0.0630 0.088 Uiso 0.499(7) 1 calc R U P A 2
C6G C 1.0832(11) 0.2108(10) 0.0279(5) 0.092(13) Uiso 0.499(7) 1 d G . P A 2
H6G H 1.1578 0.1663 0.0369 0.110 Uiso 0.499(7) 1 calc R U P A 2
C11G C 0.9426(9) 0.1454(6) 0.1415(4) 0.047(9) Uiso 0.499(7) 1 d DG . P A 2
H11G H 1.0360 0.1084 0.1409 0.056 Uiso 0.499(7) 1 calc R U P A 2
C12G C 0.9394(9) 0.2247(6) 0.2345(4) 0.040(11) Uiso 0.499(7) 1 d DG . P A 2
H12G H 0.8996 0.2979 0.2330 0.048 Uiso 0.499(7) 1 calc R U P A 2
C13G C 1.0959(11) 0.2696(7) 0.2933(4) 0.058(5) Uiso 0.499(7) 1 d DG . P A 2
C21G C 0.5780(13) 0.3265(9) 0.0879(6) 0.071(11) Uiso 0.499(7) 1 d G . P A 2
H21I H 0.5247 0.2769 0.0336 0.085 Uiso 0.499(7) 1 calc R U P A 2
H21J H 0.6168 0.4135 0.0876 0.085 Uiso 0.499(7) 1 calc R U P A 2
C22G C 0.4570(13) 0.3149(11) 0.1509(7) 0.097(14) Uiso 0.499(7) 1 d G . P A 2
H22M H 0.3748 0.2359 0.1315 0.145 Uiso 0.499(7) 1 calc R U P A 2
H22N H 0.4049 0.3823 0.1590 0.145 Uiso 0.499(7) 1 calc R U P A 2
H22O H 0.5152 0.3190 0.2019 0.145 Uiso 0.499(7) 1 calc R U P A 2
O11G O 1.0701(13) 0.2804(8) 0.3701(4) 0.060(14) Uiso 0.499(7) 1 d DG . P A 2
H1G H 1.1587 0.3032 0.3992 0.090 Uiso 0.499(7) 1 calc R U P A 2
O12G O 1.2329(10) 0.2890(9) 0.2691(6) 0.066(4) Uiso 0.499(7) 1 d DG . P A 2
O21G O 0.7168(11) 0.2804(7) 0.1109(5) 0.063(7) Uiso 0.499(7) 1 d G . P A 2

loop_
_atom_site_aniso_label
_atom_site_aniso_U_11
_atom_site_aniso_U_22
_atom_site_aniso_U_33
_atom_site_aniso_U_23
_atom_site_aniso_U_13
_atom_site_aniso_U_12
C1C 0.058(8) 0.068(10) 0.069(7) 0.035(9) -0.012(6) 0.023(11)
C2C 0.079(9) 0.071(11) 0.065(7) 0.035(9) -0.018(6) 0.037(11)
C3C 0.080(10) 0.069(11) 0.072(9) 0.022(10) -0.032(8) 0.011(13)
C4C 0.071(10) 0.072(12) 0.117(11) 0.025(13) -0.031(11) -0.005(13)
C5C 0.056(9) 0.098(13) 0.131(12) 0.046(14) 0.000(10) 0.014(12)
C6C 0.062(9) 0.082(12) 0.099(10) 0.040(11) 0.002(7) 0.020(13)
C11C 0.061(9) 0.071(11) 0.054(8) 0.018(10) -0.019(8) 0.014(10)
C12C 0.075(10) 0.108(13) 0.053(8) 0.027(11) -0.016(8) 0.015(12)
C13C 0.077(12) 0.115(14) 0.053(9) 0.027(12) -0.016(8) 0.034(14)
C21C 0.111(14) 0.120(15) 0.069(10) 0.032(12) 0.003(10) 0.058(14)
C22C 0.128(17) 0.15(2) 0.118(17) 0.039(16) 0.035(14) 0.043(19)
O11C 0.078(11) 0.210(14) 0.057(7) 0.059(9) -0.028(6) -0.001(11)
O12C 0.085(9) 0.128(11) 0.055(7) 0.027(7) -0.012(6) 0.042(10)
O21C 0.085(8) 0.107(9) 0.070(7) 0.026(7) -0.002(7) 0.035(9)

loop_
_atom_type_symbol
_atom_type_description
_atom_type_scat_dispersion_real
_atom_type_scat_dispersion_imag
_atom_type_scat_source
C C 0.0033 0.0016 'International Tables Vol C Tables 4.2.6.8 and 6.1.1.4'
H H 0.0000 0.0000 'International Tables Vol C Tables 4.2.6.8 and 6.1.1.4'
O O 0.0106 0.0060 'International Tables Vol C Tables 4.2.6.8 and 6.1.1.4'

loop_
_geom_angle_atom_site_label_1
_geom_angle_atom_site_label_2
_geom_angle_atom_site_label_3
_geom_angle
C6C C1C C2C 117.7
C6C C1C C11C 122.6
C2C C1C C11C 119.7
O21C C2C C3C 124.4
O21C C2C C1C 115.8
C3C C2C C1C 119.7
C4C C3C C2C 120.2
C4C C3C H3C 119.9
C2C C3C H3C 119.9
C5C C4C C3C 121.2
C5C C4C H4C 119.4
C3C C4C H4C 119.4
C4C C5C C6C 118.4
C4C C5C H5C 120.8
C6C C5C H5C 120.8
C5C C6C C1C 122.6
C5C C6C H6C 118.7
C1C C6C H6C 118.7
C12C C11C C1C 125.8
C12C C11C H11C 117.1
C1C C11C H11C 117.1
C11C C12C C13C 122.0
C11C C12C H12C 119.0
C13C C12C H12C 119.0
O12C C13C O11C 122.9
O12C C13C C12C 124.0
O11C C13C C12C 113.0
O21C C21C C22C 107.6
O21C C21C H21A 110.2
C22C C21C H21A 110.2
O21C C21C H21B 110.2
C22C C21C H21B 110.2
H21A C21C H21B 108.5
C21C C22C H22A 109.5
C21C C22C H22B 109.5
H22A C22C H22B 109.5
C21C C22C H22C 109.5
H22A C22C H22C 109.5
H22B C22C H22C 109.5
C13C O11C H1C 109.5
C2C O21C C21C 118.0
C2D C1D C6D 120.2
C2D C1D C11D 118.8
C6D C1D C11D 120.8
O21D C2D C1D 116.2
O21D C2D C3D 124.3
C1D C2D C3D 119.5
C2D C3D C4D 120.3
C2D C3D H3D 119.9
C4D C3D H3D 119.9
C5D C4D C3D 120.2
C5D C4D H4D 119.9
C3D C4D H4D 119.9
C4D C5D C6D 119.5
C4D C5D H5D 120.2
C6D C5D H5D 120.2
C5D C6D C1D 120.3
C5D C6D H6D 119.9
C1D C6D H6D 119.9
C1D C11D C12D 120.9
C1D C11D C12E 117.6
C12D C11D C12E 88.9
C1D C11D H11D 109.3
C12D C11D H11D 109.3
C12E C11D H11D 109.3
C13D C12D C11D 117.3
C13D C12D C11E 113.7
C11D C12D C11E 90.0
C13D C12D H12D 111.4
C11D C12D H12D 111.4
C11E C12D H12D 111.4
O12D C13D O11D 124.8
O12D C13D C12D 121.3
O11D C13D C12D 113.6
O21D C21D C22D 104.3
O21D C21D H21C 110.9
C22D C21D H21C 110.9
O21D C21D H21D 110.9
C22D C21D H21D 110.9
H21C C21D H21D 108.9
C21D C22D H22D 109.5
C21D C22D H22E 109.5
H22D C22D H22E 109.5
C21D C22D H22F 109.5
H22D C22D H22F 109.5
H22E C22D H22F 109.5
C13D O11D H1D 109.5
C2D O21D C21D 113.9
C6E C1E C2E 118.6
C6E C1E C11E 125.0
C2E C1E C11E 116.4
C3E C2E O21E 125.4
C3E C2E C1E 119.6
O21E C2E C1E 115.0
C2E C3E C4E 120.7
C2E C3E H3E 119.6
C4E C3E H3E 119.6
C5E C4E C3E 120.0
C5E C4E H4E 120.0
C3E C4E H4E 120.0
C6E C5E C4E 119.9
C6E C5E H5E 120.1
C4E C5E H5E 120.1
C5E C6E C1E 121.2
C5E C6E H6E 119.4
C1E C6E H6E 119.4
C12E C11E C1E 118.2
C12E C11E C12D 88.6
C1E C11E C12D 114.9
C12E C11E H11E 111.1
C1E C11E H11E 111.1
C12D C11E H11E 111.1
C13E C12E C11E 111.2
C13E C12E C11D 110.1
C11E C12E C11D 92.4
C13E C12E H12E 113.8
C11E C12E H12E 113.8
C11D C12E H12E 113.8
O12E C13E O11E 123.8
O12E C13E C12E 122.1
O11E C13E C12E 114.0
O21E C21E C22E 108.7
O21E C21E H21E 110.0
C22E C21E H21E 110.0
O21E C21E H21F 110.0
C22E C21E H21F 110.0
H21E C21E H21F 108.3
C21E C22E H22G 109.5
C21E C22E H22H 109.5
H22G C22E H22H 109.5
C21E C22E H22I 109.5
H22G C22E H22I 109.5
H22H C22E H22I 109.5
C13E O11E H1E 109.5
C2E O21E C21E 116.7
C6F C1F C2F 120.4
C6F C1F C11F 118.8
C2F C1F C11F 120.7
O21F C2F C3F 122.9
O21F C2F C1F 117.3
C3F C2F C1F 119.9
C2F C3F C4F 119.7
C2F C3F H3F 120.1
C4F C3F H3F 120.1
C3F C4F C5F 120.4
C3F C4F H4F 119.8
C5F C4F H4F 119.8
C6F C5F C4F 119.9
C6F C5F H5F 120.1
C4F C5F H5F 120.1
C5F C6F C1F 119.7
C5F C6F H6F 120.1
C1F C6F H6F 120.1
C1F C11F C12F 117.5
C1F C11F C12G 118.6
C12F C11F C12G 91.8
C1F C11F H11F 109.3
C12F C11F H11F 109.3
C12G C11F H11F 109.3
C13F C12F C11F 118.0
C13F C12F C11G 121.1
C11F C12F C11G 89.5
C13F C12F H12F 108.9
C11F C12F H12F 108.9
C11G C12F H12F 108.9
O12F C13F O11F 123.8
O12F C13F C12F 122.2
O11F C13F C12F 113.9
O21F C21F C22F 107.8
O21F C21F H21G 110.2
C22F C21F H21G 110.2
O21F C21F H21H 110.2
C22F C21F H21H 110.2
H21G C21F H21H 108.5
C21F C22F H22J 109.5
C21F C22F H22K 109.5
H22J C22F H22K 109.5
C21F C22F H22L 109.5
H22J C22F H22L 109.5
H22K C22F H22L 109.5
C13F O11F H1F 109.5
C2F O21F C21F 118.9
C6G C1G C2G 118.8
C6G C1G C11G 118.9
C2G C1G C11G 122.3
O21G C2G C3G 126.6
O21G C2G C1G 115.3
C3G C2G C1G 118.1
C2G C3G C4G 121.0
C2G C3G H3G 119.5
C4G C3G H3G 119.5
C5G C4G C3G 122.1
C5G C4G H4G 118.9
C3G C4G H4G 118.9
C4G C5G C6G 116.8
C4G C5G H5G 121.6
C6G C5G H5G 121.6
C1G C6G C5G 122.7
C1G C6G H6G 118.6
C5G C6G H6G 118.6
C1G C11G C12F 121.8
C1G C11G C12G 118.1
C12F C11G C12G 91.9
C1G C11G H11G 107.8
C12F C11G H11G 107.8
C12G C11G H11G 107.8
C13G C12G C11G 118.9
C13G C12G C11F 124.6
C11G C12G C11F 86.6
C13G C12G H12G 108.2
C11G C12G H12G 108.2
C11F C12G H12G 108.2
O12G C13G O11G 124.9
O12G C13G C12G 121.6
O11G C13G C12G 113.5
O21G C21G C22G 107.5
O21G C21G H21I 110.2
C22G C21G H21I 110.2
O21G C21G H21J 110.2
C22G C21G H21J 110.2
H21I C21G H21J 108.5
C21G C22G H22M 109.5
C21G C22G H22N 109.5
H22M C22G H22N 109.5
C21G C22G H22O 109.5
H22M C22G H22O 109.5
H22N C22G H22O 109.5
C13G O11G H1G 109.5
C2G O21G C21G 116.7

loop_
_geom_bond_atom_site_label_1
_geom_bond_atom_site_label_2
_geom_bond_distance
C1C C6C 1.4024
C1C C2C 1.4055
C1C C11C 1.4624
C2C O21C 1.3760
C2C C3C 1.4016
C3C C4C 1.3844
C3C H3C 0.9300
C4C C5C 1.3758
C4C H4C 0.9300
C5C C6C 1.3859
C5C H5C 0.9300
C6C H6C 0.9300
C11C C12C 1.3247
C11C H11C 0.9300
C12C C13C 1.4642
C12C H12C 0.9300
C13C O12C 1.2459
C13C O11C 1.3050
C21C O21C 1.4242
C21C C22C 1.5204
C21C H21A 0.9700
C21C H21B 0.9700
C22C H22A 0.9600
C22C H22B 0.9600
C22C H22C 0.9600
O11C H1C 0.8200
C1D C2D 1.3891
C1D C6D 1.4003
C1D C11D 1.5217
C2D O21D 1.3515
C2D C3D 1.3906
C3D C4D 1.4003
C3D H3D 0.9300
C4D C5D 1.3891
C4D H4D 0.9300
C5D C6D 1.3906
C5D H5D 0.9300
C6D H6D 0.9300
C11D C12D 1.5435
C11D C12E 1.5871
C11D H11D 0.9800
C12D C13D 1.4960
C12D C11E 1.6230
C12D H12D 0.9800
C13D O12D 1.2324
C13D O11D 1.3112
C21D O21D 1.4479
C21D C22D 1.5100
C21D H21C 0.9700
C21D H21D 0.9700
C22D H22D 0.9600
C22D H22E 0.9600
C22D H22F 0.9600
O11D H1D 0.8200
C1E C6E 1.3879
C1E C2E 1.4284
C1E C11E 1.5147
C2E C3E 1.3656
C2E O21E 1.3804
C3E C4E 1.3956
C3E H3E 0.9300
C4E C5E 1.3847
C4E H4E 0.9300
C5E C6E 1.3761
C5E H5E 0.9300
C6E H6E 0.9300
C11E C12E 1.5147
C11E H11E 0.9800
C12E C13E 1.5143
C12E H12E 0.9800
C13E O12E 1.2375
C13E O11E 1.3147
C21E O21E 1.4129
C21E C22E 1.5275
C21E H21E 0.9700
C21E H21F 0.9700
C22E H22G 0.9600
C22E H22H 0.9600
C22E H22I 0.9600
O11E H1E 0.8200
C1F C6F 1.3972
C1F C2F 1.3989
C1F C11F 1.5287
C2F O21F 1.3820
C2F C3F 1.3898
C3F C4F 1.3971
C3F H3F 0.9300
C4F C5F 1.3988
C4F H4F 0.9300
C5F C6F 1.3898
C5F H5F 0.9300
C6F H6F 0.9300
C11F C12F 1.5720
C11F C12G 1.6413
C11F H11F 0.9800
C12F C13F 1.5042
C12F C11G 1.5979
C12F H12F 0.9800
C13F O12F 1.2374
C13F O11F 1.3106
C21F O21F 1.4472
C21F C22F 1.5020
C21F H21G 0.9700
C21F H21H 0.9700
C22F H22J 0.9600
C22F H22K 0.9600
C22F H22L 0.9600
O11F H1F 0.8200
C1G C6G 1.3960
C1G C2G 1.4485
C1G C11G 1.5129
C2G O21G 1.3485
C2G C3G 1.3699
C3G C4G 1.4120
C3G H3G 0.9300
C4G C5G 1.3784
C4G H4G 0.9300
C5G C6G 1.4030
C5G H5G 0.9300
C6G H6G 0.9300
C11G C12G 1.6115
C11G H11G 0.9800
C12G C13G 1.5097
C12G H12G 0.9800
C13G O12G 1.2355
C13G O11G 1.3177
C21G O21G 1.4704
C21G C22G 1.5281
C21G H21I 0.9700
C21G H21J 0.9700
C22G H22M 0.9600
C22G H22N 0.9600
C22G H22O 0.9600
O11G H1G 0.8200

loop_
_geom_torsion_atom_site_label_1
_geom_torsion_atom_site_label_2
_geom_torsion_atom_site_label_3
_geom_torsion_atom_site_label_4
_geom_torsion
C6C C1C C2C O21C 175.9
C11C C1C C2C O21C -5.7
C6C C1C C2C C3C -3.3
C11C C1C C2C C3C 175.2
O21C C2C C3C C4C -177.0
C1C C2C C3C C4C 2.0
C2C C3C C4C C5C 0.5
C3C C4C C5C C6C -1.7
C4C C5C C6C C1C 0.4
C2C C1C C6C C5C 2.1
C11C C1C C6C C5C -176.3
C6C C1C C11C C12C -0.1
C2C C1C C11C C12C -178.4
C1C C11C C12C C13C 176.6
C11C C12C C13C O12C 3.5
C11C C12C C13C O11C -175.2
C3C C2C O21C C21C 7.6
C1C C2C O21C C21C -171.5
C22C C21C O21C C2C 168.4
C6D C1D C2D O21D 179.4
C11D C1D C2D O21D 4.6
C6D C1D C2D C3D 0.0
C11D C1D C2D C3D -174.8
O21D C2D C3D C4D -179.3
C1D C2D C3D C4D 0.0
C2D C3D C4D C5D 0.0
C3D C4D C5D C6D 0.0
C4D C5D C6D C1D 0.0
C2D C1D C6D C5D 0.0
C11D C1D C6D C5D 174.7
C2D C1D C11D C12D -164.4
C6D C1D C11D C12D 20.8
C2D C1D C11D C12E 88.9
C6D C1D C11D C12E -85.9
C1D C11D C12D C13D 119.5
C12E C11D C12D C13D -118.5
C1D C11D C12D C11E -123.6
C12E C11D C12D C11E -1.7
C11D C12D C13D O12D 18.7
C11E C12D C13D O12D -84.4
C11D C12D C13D O11D -167.0
C11E C12D C13D O11D 89.9
C1D C2D O21D C21D -174.1
C3D C2D O21D C21D 5.2
C22D C21D O21D C2D 177.3
C6E C1E C2E C3E -1.2
C11E C1E C2E C3E 175.8
C6E C1E C2E O21E -179.8
C11E C1E C2E O21E -2.8
O21E C2E C3E C4E 179.1
C1E C2E C3E C4E 0.7
C2E C3E C4E C5E 0.0
C3E C4E C5E C6E -0.1
C4E C5E C6E C1E -0.4
C2E C1E C6E C5E 1.1
C11E C1E C6E C5E -175.6
C6E C1E C11E C12E -14.7
C2E C1E C11E C12E 168.5
C6E C1E C11E C12D 87.9
C2E C1E C11E C12D -88.9
C13D C12D C11E C12E 121.8
C11D C12D C11E C12E 1.7
C13D C12D C11E C1E 1.2
C11D C12D C11E C1E -118.9
C1E C11E C12E C13E -131.4
C12D C11E C12E C13E 111.0
C1E C11E C12E C11D 116.0
C12D C11E C12E C11D -1.7
C1D C11D C12E C13E 12.9
C12D C11D C12E C13E -111.9
C1D C11D C12E C11E 126.5
C12D C11D C12E C11E 1.8
C11E C12E C13E O12E -12.8
C11D C12E C13E O12E 88.2
C11E C12E C13E O11E 170.6
C11D C12E C13E O11E -88.4
C3E C2E O21E C21E -26.3
C1E C2E O21E C21E 152.2
C22E C21E O21E C2E -164.8
C6F C1F C2F O21F -179.0
C11F C1F C2F O21F 3.6
C6F C1F C2F C3F 0.0
C11F C1F C2F C3F -177.4
O21F C2F C3F C4F 178.9
C1F C2F C3F C4F 0.0
C2F C3F C4F C5F 0.0
C3F C4F C5F C6F 0.0
C4F C5F C6F C1F 0.0
C2F C1F C6F C5F 0.0
C11F C1F C6F C5F 177.4
C6F C1F C11F C12F -125.2
C2F C1F C11F C12F 52.2
C6F C1F C11F C12G 125.9
C2F C1F C11F C12G -56.7
C1F C11F C12F C13F 114.5
C12G C11F C12F C13F -121.7
C1F C11F C12F C11G -120.1
C12G C11F C12F C11G 3.7
C11F C12F C13F O12F -20.7
C11G C12F C13F O12F -128.6
C11F C12F C13F O11F 157.0
C11G C12F C13F O11F 49.1
C3F C2F O21F C21F -8.6
C1F C2F O21F C21F 170.3
C22F C21F O21F C2F 179.7
C6G C1G C2G O21G 179.6
C11G C1G C2G O21G -1.2
C6G C1G C2G C3G 0.4
C11G C1G C2G C3G 179.5
O21G C2G C3G C4G -176.0
C1G C2G C3G C4G 3.1
C2G C3G C4G C5G -7.3
C3G C4G C5G C6G 7.3
C2G C1G C6G C5G -0.1
C11G C1G C6G C5G -179.3
C4G C5G C6G C1G -3.7
C6G C1G C11G C12F -124.0
C2G C1G C11G C12F 56.8
C6G C1G C11G C12G 123.8
C2G C1G C11G C12G -55.3
C13F C12F C11G C1G -6.2
C11F C12F C11G C1G -129.0
C13F C12F C11G C12G 119.0
C11F C12F C11G C12G -3.8
C1G C11G C12G C13G -100.3
C12F C11G C12G C13G 131.7
C1G C11G C12G C11F 131.6
C12F C11G C12G C11F 3.6
C1F C11F C12G C13G -4.0
C12F C11F C12G C13G -126.8
C1F C11F C12G C11G 119.2
C12F C11F C12G C11G -3.7
C11G C12G C13G O12G 26.6
C11F C12G C13G O12G 134.0
C11G C12G C13G O11G -151.0
C11F C12G C13G O11G -43.6
C3G C2G O21G C21G 11.6
C1G C2G O21G C21G -167.6
C22G C21G O21G C2G 179.9
